data_7008990
loop_
_publ_author_name
'Corcoran, Christopher'
'Fawcett, John'
'Friedrichs, Steffi'
'Holloway, John H.'
'Hope, Eric G.'
'Russell, David R.'
'Saunders, Graham C.'
'Stuart, Alison M.'

_publ_section_title
;
 Structural and electronic impact of fluorine in the ortho positions of
 triphenylphosphine and 1,2-bis(diphenylphosphino)ethane; a comparison
 of 2,6-difluorophenyl- with pentafluorophenyl-phosphines
;
_journal_issue 2
_journal_name_full 'Journal of the Chemical Society, Dalton Transactions'
_journal_page_first 161
_journal_paper_doi 10.1039/a907759f
_journal_year 2000
_chemical_formula_moiety 'C18 H9 F6 P'
_chemical_formula_sum 'C18 H9 F6 P'
_chemical_formula_weight 370.22
_chemical_name_systematic
; 
 ? 
;
_space_group_IT_number 14
_symmetry_cell_setting monoclinic
_symmetry_space_group_name_Hall '-P 2ybc'
_symmetry_space_group_name_H-M 'P 1 21/c 1'
_atom_sites_solution_hydrogens geom
_atom_sites_solution_primary direct
_atom_sites_solution_secondary difmap
_audit_creation_method SHELXL-97
_cell_angle_alpha 90.00
_cell_angle_beta 110.23(3)
_cell_angle_gamma 90.00
_cell_formula_units_Z 4
_cell_length_a 9.548(2)
_cell_length_b 13.703(2)
_cell_length_c 13.222(6)
_cell_measurement_reflns_used 14
_cell_measurement_temperature 190(2)
_cell_measurement_theta_max 9.33
_cell_measurement_theta_min 5.26
_cell_volume 1623.2(9)
_computing_cell_refinement 'XSCANS (Fait, 1991)'
_computing_data_collection 'XSCANS (Fait, 1991)'
_computing_data_reduction 'XSCANS (Fait, 1991)'
_computing_molecular_graphics 'SHELXL-97 (Sheldrick, 1997)'
_computing_publication_material 'SHELXL-97 (Sheldrick, 1997)'
_computing_structure_refinement 'SHELXL-97 (Sheldrick, 1997)'
_computing_structure_solution 'SHELXS-97 (Sheldrick, 1990)'
_diffrn_ambient_temperature 190(2)
_diffrn_measured_fraction_theta_full 0.985
_diffrn_measured_fraction_theta_max 0.985
_diffrn_measurement_device_type 'Siemens P4 diffractometer'
_diffrn_measurement_method 'omega scan'
_diffrn_radiation_monochromator graphite
_diffrn_radiation_source 'fine-focus sealed tube'
_diffrn_radiation_type MoK\a
_diffrn_radiation_wavelength 0.71073
_diffrn_reflns_av_R_equivalents 0.0508
_diffrn_reflns_av_sigmaI/netI 0.0502
_diffrn_reflns_limit_h_max 10
_diffrn_reflns_limit_h_min -1
_diffrn_reflns_limit_k_max 14
_diffrn_reflns_limit_k_min -1
_diffrn_reflns_limit_l_max 13
_diffrn_reflns_limit_l_min -13
_diffrn_reflns_number 2590
_diffrn_reflns_theta_full 21.95
_diffrn_reflns_theta_max 21.95
_diffrn_reflns_theta_min 2.72
_diffrn_standards_decay_% <1
_diffrn_standards_interval_count 100
_diffrn_standards_number 3
_exptl_absorpt_coefficient_mu 0.230
_exptl_absorpt_correction_type 'not applied'
_exptl_crystal_colour colourless
_exptl_crystal_density_diffrn 1.515
_exptl_crystal_density_method 'not measured'
_exptl_crystal_description plate
_exptl_crystal_F_000 744
_exptl_crystal_size_max 0.80
_exptl_crystal_size_mid 0.24
_exptl_crystal_size_min 0.08
_refine_diff_density_max 0.197
_refine_diff_density_min -0.266
_refine_diff_density_rms 0.046
_refine_ls_extinction_method none
_refine_ls_goodness_of_fit_ref 1.083
_refine_ls_hydrogen_treatment mixed
_refine_ls_matrix_type full
_refine_ls_number_parameters 226
_refine_ls_number_reflns 1941
_refine_ls_number_restraints 0
_refine_ls_restrained_S_all 1.083
_refine_ls_R_factor_all 0.0726
_refine_ls_R_factor_gt 0.0441
_refine_ls_shift/su_max 0.000
_refine_ls_shift/su_mean 0.000
_refine_ls_structure_factor_coef Fsqd
_refine_ls_weighting_details 'calc w=1/[\s^2^(Fo^2^)+(0.0347P)^2^+1.2352P] where P=(Fo^2^+2Fc^2^)/3'
_refine_ls_weighting_scheme calc
_refine_ls_wR_factor_gt 0.0905
_refine_ls_wR_factor_ref 0.1028
_reflns_number_gt 1430
_reflns_number_total 1941
_reflns_threshold_expression >2sigma(I)
_cod_data_source_file a907759f.txt
_cod_data_source_block III
_cod_depositor_comments
;
The following automatic conversions were performed:
'_symmetry_cell_setting' value 'Monoclinic' changed to 'monoclinic'
according to '/home/saulius/struct/CIF-dictionaries/cif_core.dic'
dictionary named 'cif_core.dic' version 2.4.1 from 2010-06-29.

Automatic conversion script
Id: cif_fix_enum 1527 2010-12-29 10:47:43Z saulius 
;
_cod_original_cell_volume 1623.2(8)
_cod_original_sg_symbol_H-M P2(1)/c
_cod_database_code 7008990

loop_
_symmetry_equiv_pos_as_xyz
'x, y, z'
'-x, y+1/2, -z+1/2'
'-x, -y, -z'
'x, -y-1/2, z-1/2'

loop_
_atom_site_label
_atom_site_type_symbol
_atom_site_fract_x
_atom_site_fract_y
_atom_site_fract_z
_atom_site_U_iso_or_equiv
_atom_site_adp_type
_atom_site_occupancy
_atom_site_symmetry_multiplicity
_atom_site_calc_flag
_atom_site_refinement_flags
_atom_site_disorder_assembly
_atom_site_disorder_group
P1 P 0.82522(10) 0.28911(8) 0.24163(8) 0.0338(3) Uani 1 1 d . . .
F12 F 0.6987(3) 0.3785(2) -0.00040(19) 0.0755(9) Uani 1 1 d . . .
F16 F 0.5714(3) 0.18379(19) 0.2490(2) 0.0667(8) Uani 1 1 d . . .
F22 F 0.7735(3) 0.51219(18) 0.1865(2) 0.0654(8) Uani 1 1 d . . .
F26 F 1.1142(2) 0.2554(2) 0.2127(2) 0.0600(7) Uani 1 1 d . . .
F32 F 1.0267(2) 0.3086(2) 0.45958(18) 0.0696(8) Uani 1 1 d . . .
F36 F 0.5459(2) 0.4189(2) 0.25334(19) 0.0635(8) Uani 1 1 d . . .
C11 C 0.6431(4) 0.2849(3) 0.1318(3) 0.0352(10) Uani 1 1 d . . .
C12 C 0.5996(4) 0.3244(3) 0.0285(3) 0.0494(12) Uani 1 1 d . . .
C13 C 0.4602(5) 0.3108(4) -0.0488(4) 0.0698(16) Uani 1 1 d . . .
H13A H 0.4364 0.3388 -0.1167 0.084 Uiso 1 1 calc R . .
C14 C 0.3584(5) 0.2554(4) -0.0234(4) 0.0706(16) Uani 1 1 d . . .
H14A H 0.2633 0.2470 -0.0740 0.085 Uiso 1 1 calc R . .
C15 C 0.3944(5) 0.2116(4) 0.0768(4) 0.0579(13) Uani 1 1 d . . .
H15A H 0.3258 0.1728 0.0939 0.070 Uiso 1 1 calc R . .
C16 C 0.5344(4) 0.2271(3) 0.1498(3) 0.0452(11) Uani 1 1 d . . .
C21 C 0.9369(4) 0.3794(3) 0.2001(3) 0.0347(10) Uani 1 1 d . . .
C22 C 0.9045(5) 0.4788(3) 0.1809(3) 0.0477(11) Uani 1 1 d . . .
C23 C 0.9943(6) 0.5440(4) 0.1541(3) 0.0650(14) Uani 1 1 d . . .
H23A H 0.9669 0.6091 0.1405 0.078 Uiso 1 1 calc R . .
C24 C 1.1275(6) 0.5097(5) 0.1479(4) 0.0713(17) Uani 1 1 d . . .
H24A H 1.1912 0.5525 0.1303 0.086 Uiso 1 1 calc R . .
C25 C 1.1667(5) 0.4138(4) 0.1673(4) 0.0632(14) Uani 1 1 d . . .
H25A H 1.2566 0.3914 0.1633 0.076 Uiso 1 1 calc R . .
C26 C 1.0722(4) 0.3510(3) 0.1925(3) 0.0433(11) Uani 1 1 d . . .
C31 C 0.7889(4) 0.3589(3) 0.3498(3) 0.0322(9) Uani 1 1 d . . .
C32 C 0.8986(4) 0.3569(3) 0.4517(3) 0.0452(11) Uani 1 1 d . . .
C33 C 0.8903(5) 0.4008(3) 0.5428(3) 0.0555(12) Uani 1 1 d . . .
H33A H 0.9698 0.3977 0.6078 0.067 Uiso 1 1 calc R . .
C34 C 0.7615(5) 0.4493(3) 0.5354(4) 0.0578(13) Uani 1 1 d . . .
H34A H 0.7521 0.4790 0.5960 0.069 Uiso 1 1 calc R . .
C35 C 0.6462(5) 0.4538(3) 0.4381(4) 0.0558(12) Uani 1 1 d . . .
H35A H 0.5584 0.4863 0.4327 0.067 Uiso 1 1 calc R . .
C36 C 0.6612(4) 0.4100(3) 0.3483(3) 0.0413(10) Uani 1 1 d . . .

loop_
_atom_site_aniso_label
_atom_site_aniso_U_11
_atom_site_aniso_U_22
_atom_site_aniso_U_33
_atom_site_aniso_U_23
_atom_site_aniso_U_13
_atom_site_aniso_U_12
P1 0.0267(6) 0.0394(6) 0.0372(6) 0.0022(5) 0.0135(5) 0.0037(5)
F12 0.0491(15) 0.129(2) 0.0466(15) 0.0288(16) 0.0138(12) -0.0198(17)
F16 0.0549(16) 0.0816(19) 0.0670(17) 0.0190(15) 0.0253(14) -0.0202(14)
F22 0.0741(18) 0.0482(15) 0.089(2) 0.0167(14) 0.0482(16) 0.0169(14)
F26 0.0356(13) 0.0798(19) 0.0666(17) -0.0068(14) 0.0203(12) 0.0123(13)
F32 0.0391(14) 0.105(2) 0.0525(16) -0.0052(15) 0.0000(12) 0.0299(15)
F36 0.0325(13) 0.095(2) 0.0569(16) -0.0158(14) 0.0076(12) 0.0235(13)
C11 0.028(2) 0.047(2) 0.036(2) -0.002(2) 0.0173(19) 0.000(2)
C12 0.034(2) 0.080(3) 0.040(3) 0.004(2) 0.019(2) -0.008(2)
C13 0.036(3) 0.133(5) 0.037(3) 0.002(3) 0.008(2) -0.005(3)
C14 0.028(3) 0.127(5) 0.053(3) -0.022(3) 0.009(2) -0.015(3)
C15 0.037(3) 0.077(3) 0.064(3) -0.016(3) 0.023(2) -0.021(3)
C16 0.044(3) 0.054(3) 0.044(3) -0.004(2) 0.023(2) -0.007(2)
C21 0.030(2) 0.043(3) 0.037(2) -0.0089(19) 0.0173(19) -0.0056(19)
C22 0.051(3) 0.056(3) 0.043(3) -0.007(2) 0.026(2) -0.008(3)
C23 0.097(4) 0.055(3) 0.054(3) -0.009(2) 0.040(3) -0.026(3)
C24 0.076(4) 0.103(5) 0.048(3) -0.022(3) 0.036(3) -0.059(4)
C25 0.044(3) 0.098(4) 0.056(3) -0.020(3) 0.027(2) -0.024(3)
C26 0.031(2) 0.063(3) 0.035(2) -0.009(2) 0.009(2) -0.008(2)
C31 0.026(2) 0.042(2) 0.032(2) 0.0023(18) 0.0146(19) 0.0039(19)
C32 0.037(2) 0.058(3) 0.039(3) 0.002(2) 0.011(2) 0.006(2)
C33 0.056(3) 0.069(3) 0.036(3) -0.004(2) 0.009(2) 0.005(3)
C34 0.075(3) 0.069(3) 0.040(3) -0.006(2) 0.033(3) 0.004(3)
C35 0.045(3) 0.068(3) 0.065(3) -0.008(3) 0.033(3) 0.009(2)
C36 0.031(2) 0.054(3) 0.039(3) -0.004(2) 0.012(2) 0.005(2)

loop_
_atom_type_symbol
_atom_type_description
_atom_type_scat_dispersion_real
_atom_type_scat_dispersion_imag
_atom_type_scat_source
C C 0.0033 0.0016 'International Tables Vol C Tables 4.2.6.8 and 6.1.1.4'
H H 0.0000 0.0000 'International Tables Vol C Tables 4.2.6.8 and 6.1.1.4'
F F 0.0171 0.0103 'International Tables Vol C Tables 4.2.6.8 and 6.1.1.4'
P P 0.1023 0.0942 'International Tables Vol C Tables 4.2.6.8 and 6.1.1.4'

loop_
_geom_angle_atom_site_label_1
_geom_angle_atom_site_label_2
_geom_angle_atom_site_label_3
_geom_angle
_geom_angle_site_symmetry_1
_geom_angle_site_symmetry_3
_geom_angle_publ_flag
C21 P1 C11 105.82(17) . . ?
C21 P1 C31 99.60(17) . . ?
C11 P1 C31 104.33(16) . . ?
C16 C11 C12 113.7(4) . . ?
C16 C11 P1 116.1(3) . . ?
C12 C11 P1 129.9(3) . . ?
F12 C12 C13 116.9(4) . . ?
F12 C12 C11 119.2(3) . . ?
C13 C12 C11 123.9(4) . . ?
C14 C13 C12 118.6(4) . . ?
C13 C14 C15 120.9(4) . . ?
C16 C15 C14 117.8(4) . . ?
C15 C16 F16 118.2(4) . . ?
C15 C16 C11 125.0(4) . . ?
F16 C16 C11 116.8(3) . . ?
C26 C21 C22 114.4(4) . . ?
C26 C21 P1 119.0(3) . . ?
C22 C21 P1 126.5(3) . . ?
F22 C22 C23 117.8(4) . . ?
F22 C22 C21 117.9(4) . . ?
C23 C22 C21 124.3(4) . . ?
C22 C23 C24 117.7(5) . . ?
C25 C24 C23 120.9(5) . . ?
C24 C25 C26 119.3(5) . . ?
F26 C26 C25 118.4(4) . . ?
F26 C26 C21 118.2(4) . . ?
C25 C26 C21 123.4(4) . . ?
C32 C31 C36 112.6(3) . . ?
C32 C31 P1 117.3(3) . . ?
C36 C31 P1 130.0(3) . . ?
F32 C32 C33 118.0(4) . . ?
F32 C32 C31 116.0(3) . . ?
C33 C32 C31 126.0(4) . . ?
C34 C33 C32 118.2(4) . . ?
C33 C34 C35 119.8(4) . . ?
C34 C35 C36 119.8(4) . . ?
F36 C36 C35 117.6(3) . . ?
F36 C36 C31 118.8(3) . . ?
C35 C36 C31 123.6(4) . . ?

loop_
_geom_bond_atom_site_label_1
_geom_bond_atom_site_label_2
_geom_bond_distance
_geom_bond_site_symmetry_2
_geom_bond_publ_flag
P1 C21 1.837(4) . ?
P1 C11 1.841(4) . ?
P1 C31 1.851(4) . ?
F12 C12 1.357(4) . ?
F16 C16 1.370(5) . ?
F22 C22 1.358(5) . ?
F26 C26 1.368(5) . ?
F32 C32 1.362(4) . ?
F36 C36 1.359(4) . ?
C11 C16 1.389(5) . ?
C11 C12 1.392(5) . ?
C12 C13 1.381(6) . ?
C13 C14 1.364(6) . ?
C14 C15 1.386(6) . ?
C15 C16 1.368(6) . ?
C21 C26 1.386(5) . ?
C21 C22 1.399(6) . ?
C22 C23 1.368(6) . ?
C23 C24 1.385(7) . ?
C24 C25 1.366(7) . ?
C25 C26 1.369(6) . ?
C31 C32 1.392(5) . ?
C31 C36 1.400(5) . ?
C32 C33 1.373(6) . ?
C33 C34 1.371(6) . ?
C34 C35 1.375(6) . ?
C35 C36 1.382(5) . ?

loop_
_cod_related_entry_id
_cod_related_entry_database
_cod_related_entry_code
1 ChemSpider 10452943
